data_4340263
loop_
_publ_author_name
'Hu, Tong-Liang'
'Li, Jian-Rong'
'Liu, Chun-Sen'
'Shi, Xue-Song'
'Zhou, Jiang-Ning'
'Bu, Xian-He'
'Ribas, Joan'

_publ_section_title
;
 Syntheses, crystal structures, and magneto-structural correlations of
 novel Cu(II) complexes containing a planar [Cu(mu-L1)]2 (HL1 =
 3-(2-pyridyl)pyrazole) unit: from dinuclear to tetranuclear and then to
 one-dimensional compounds.
;
_journal_issue 1
_journal_name_full 'Inorganic chemistry'
_journal_page_first 162
_journal_page_last 173
_journal_paper_doi 10.1021/ic051488d
_journal_volume 45
_journal_year 2006
_chemical_formula_sum 'C64 H48 Cu4 N24 O0'
_chemical_formula_weight 1407.42
_chemical_name_systematic
; 
 ? 
;
_space_group_IT_number 14
_symmetry_cell_setting monoclinic
_symmetry_space_group_name_Hall '-P 2ybc'
_symmetry_space_group_name_H-M 'P 1 21/c 1'
_atom_sites_solution_hydrogens geom
_atom_sites_solution_primary direct
_atom_sites_solution_secondary difmap
_audit_creation_method SHELXL-97
_cell_angle_alpha 90.00
_cell_angle_beta 103.291(4)
_cell_angle_gamma 90.00
_cell_formula_units_Z 2
_cell_length_a 12.884(3)
_cell_length_b 18.068(4)
_cell_length_c 12.618(3)
_cell_measurement_reflns_used 1401
_cell_measurement_temperature 298(2)
_cell_measurement_theta_max 19.184
_cell_measurement_theta_min 2.329
_cell_volume 2858.6(11)
_computing_cell_refinement SMART
_computing_data_collection 'SMART (Bruker, 1998)'
_computing_data_reduction 'SAINT (Bruker, 1998)'
_computing_molecular_graphics 'SHELXTL (Sheldrick, 1997b)'
_computing_publication_material SHELXTL
_computing_structure_refinement 'SHELXL-97 (Sheldrick, 1997a)'
_computing_structure_solution 'SHELXS-97 (Sheldrick, 1997a)'
_diffrn_ambient_temperature 298(2)
_diffrn_measured_fraction_theta_full 0.987
_diffrn_measured_fraction_theta_max 0.987
_diffrn_measurement_device_type 'Bruker SMART CCD area-detecter'
_diffrn_measurement_method '\f and \w scans'
_diffrn_radiation_monochromator graphite
_diffrn_radiation_source 'fine-focus sealed tube'
_diffrn_radiation_type MoK\a
_diffrn_radiation_wavelength 0.71073
_diffrn_reflns_av_R_equivalents 0.0807
_diffrn_reflns_av_sigmaI/netI 0.1071
_diffrn_reflns_limit_h_max 16
_diffrn_reflns_limit_h_min -9
_diffrn_reflns_limit_k_max 23
_diffrn_reflns_limit_k_min -23
_diffrn_reflns_limit_l_max 16
_diffrn_reflns_limit_l_min -16
_diffrn_reflns_number 16979
_diffrn_reflns_theta_full 27.09
_diffrn_reflns_theta_max 27.09
_diffrn_reflns_theta_min 1.62
_diffrn_standards_number 0
_exptl_absorpt_coefficient_mu 1.536
_exptl_absorpt_correction_T_max 0.8870
_exptl_absorpt_correction_T_min 0.7695
_exptl_absorpt_correction_type multi-scan
_exptl_absorpt_process_details SADABS
_exptl_crystal_colour Blue
_exptl_crystal_density_diffrn 1.635
_exptl_crystal_density_method 'not measured'
_exptl_crystal_description Block
_exptl_crystal_F_000 1432
_exptl_crystal_size_max 0.18
_exptl_crystal_size_mid 0.10
_exptl_crystal_size_min 0.08
_refine_diff_density_max 0.508
_refine_diff_density_min -0.418
_refine_diff_density_rms 0.093
_refine_ls_extinction_method none
_refine_ls_goodness_of_fit_ref 0.989
_refine_ls_hydrogen_treatment constr
_refine_ls_matrix_type full
_refine_ls_number_parameters 415
_refine_ls_number_reflns 6217
_refine_ls_number_restraints 0
_refine_ls_restrained_S_all 0.989
_refine_ls_R_factor_all 0.1172
_refine_ls_R_factor_gt 0.0666
_refine_ls_shift/su_max 0.000
_refine_ls_shift/su_mean 0.000
_refine_ls_structure_factor_coef Fsqd
_refine_ls_weighting_details 'calc w=1/[\s^2^(Fo^2^)+(0.0431P)^2] where P=(Fo^2^+2Fc^2^)/3'
_refine_ls_weighting_scheme calc
_refine_ls_wR_factor_gt 0.1160
_refine_ls_wR_factor_ref 0.1343
_reflns_number_gt 3791
_reflns_number_total 6217
_reflns_threshold_expression >2sigma(I)
_cod_data_source_file ic051488dsi20051028_113801.cif
_cod_data_source_block 4
_cod_depositor_comments
;
The following automatic conversions were performed:

'_symmetry_cell_setting' value 'Monoclinic' changed to 'monoclinic'
according to
/usr/data/users/saulius/automatic-downloads/retrospective/ACS/lib/dictionaries/cif_core.dic
dictionary named 'cif_core.dic' version 2.4.2 from 2011-04-26.

Automatic conversion script
Id: cif_fix_values 2281 2013-09-26 08:29:07Z andrius 
;
_cod_original_cell_volume 2858.5(12)
_cod_original_sg_symbol_H-M P2(1)/c
_cod_database_code 4340263

loop_
_symmetry_equiv_pos_as_xyz
'x, y, z'
'-x, y+1/2, -z+1/2'
'-x, -y, -z'
'x, -y-1/2, z-1/2'

loop_
_atom_site_label
_atom_site_type_symbol
_atom_site_fract_x
_atom_site_fract_y
_atom_site_fract_z
_atom_site_U_iso_or_equiv
_atom_site_adp_type
_atom_site_occupancy
_atom_site_symmetry_multiplicity
_atom_site_calc_flag
_atom_site_refinement_flags
Cu1 Cu 0.39968(5) 0.99812(3) 0.12108(5) 0.03107(18) Uani 1 1 d .
Cu2 Cu 0.71225(5) 1.03544(3) 0.19917(5) 0.03334(18) Uani 1 1 d .
C1 C 0.9357(4) 0.9710(3) 0.2119(4) 0.0434(14) Uani 1 1 d .
H1 H 0.9611 1.0180 0.2340 0.052 Uiso 1 1 calc R
C2 C 1.0077(4) 0.9159(3) 0.2096(5) 0.0520(16) Uani 1 1 d .
H2 H 1.0805 0.9259 0.2267 0.062 Uiso 1 1 calc R
C3 C 0.9709(5) 0.8453(4) 0.1815(5) 0.0583(17) Uani 1 1 d .
H3 H 1.0183 0.8063 0.1826 0.070 Uiso 1 1 calc R
C4 C 0.8622(4) 0.8338(3) 0.1518(4) 0.0444(14) Uani 1 1 d .
H4 H 0.8357 0.7866 0.1326 0.053 Uiso 1 1 calc R
C5 C 0.7926(4) 0.8923(3) 0.1505(4) 0.0333(12) Uani 1 1 d .
C6 C 0.6786(4) 0.8876(2) 0.1193(4) 0.0287(11) Uani 1 1 d .
C7 C 0.6087(4) 0.8300(3) 0.0841(4) 0.0407(13) Uani 1 1 d .
H7 H 0.6252 0.7810 0.0722 0.049 Uiso 1 1 calc R
C8 C 0.5097(4) 0.8611(3) 0.0706(4) 0.0369(12) Uani 1 1 d .
H8 H 0.4458 0.8357 0.0464 0.044 Uiso 1 1 calc R
C9 C 0.6637(5) 0.9092(3) 0.3945(5) 0.0539(16) Uani 1 1 d .
H9 H 0.6108 0.8886 0.3396 0.065 Uiso 1 1 calc R
C10 C 0.6825(6) 0.8778(3) 0.4965(6) 0.070(2) Uani 1 1 d .
H10 H 0.6421 0.8380 0.5111 0.084 Uiso 1 1 calc R
C11 C 0.7634(6) 0.9075(4) 0.5761(6) 0.075(2) Uani 1 1 d .
H11 H 0.7794 0.8874 0.6458 0.089 Uiso 1 1 calc R
C12 C 0.8197(5) 0.9666(4) 0.5520(5) 0.0611(17) Uani 1 1 d .
H12 H 0.8747 0.9868 0.6050 0.073 Uiso 1 1 calc R
C13 C 0.7943(4) 0.9963(3) 0.4479(4) 0.0391(13) Uani 1 1 d .
C14 C 0.8500(4) 1.0603(3) 0.4168(4) 0.0369(12) Uani 1 1 d .
C15 C 0.9358(4) 1.0999(3) 0.4749(4) 0.0498(15) Uani 1 1 d .
H15 H 0.9731 1.0928 0.5465 0.060 Uiso 1 1 calc R
C16 C 0.9530(4) 1.1517(3) 0.4027(5) 0.0510(15) Uani 1 1 d .
H16 H 1.0076 1.1865 0.4184 0.061 Uiso 1 1 calc R
C17 C 0.1736(4) 1.0638(3) 0.0959(4) 0.0457(14) Uani 1 1 d .
H17 H 0.1482 1.0175 0.0700 0.055 Uiso 1 1 calc R
C18 C 0.1011(4) 1.1186(3) 0.1033(4) 0.0521(15) Uani 1 1 d .
H18 H 0.0283 1.1088 0.0846 0.063 Uiso 1 1 calc R
C19 C 0.1373(4) 1.1875(3) 0.1385(5) 0.0512(15) Uani 1 1 d .
H19 H 0.0900 1.2257 0.1425 0.061 Uiso 1 1 calc R
C20 C 0.2453(4) 1.1986(3) 0.1676(4) 0.0440(14) Uani 1 1 d .
H20 H 0.2717 1.2451 0.1917 0.053 Uiso 1 1 calc R
C21 C 0.3154(4) 1.1419(3) 0.1618(4) 0.0332(12) Uani 1 1 d .
C22 C 0.4306(4) 1.1461(3) 0.1925(4) 0.0332(12) Uani 1 1 d .
C23 C 0.5015(4) 1.2020(3) 0.2351(4) 0.0446(14) Uani 1 1 d .
H23 H 0.4857 1.2498 0.2537 0.053 Uiso 1 1 calc R
C24 C 0.6004(4) 1.1711(3) 0.2437(4) 0.0403(13) Uani 1 1 d .
H24 H 0.6647 1.1959 0.2683 0.048 Uiso 1 1 calc R
C25 C 0.4085(4) 0.9466(3) 0.3836(4) 0.0458(14) Uani 1 1 d .
H25 H 0.4539 0.9863 0.4066 0.055 Uiso 1 1 calc R
C26 C 0.3836(5) 0.9005(3) 0.4611(4) 0.0515(16) Uani 1 1 d .
H26 H 0.4122 0.9089 0.5348 0.062 Uiso 1 1 calc R
C27 C 0.3160(5) 0.8419(3) 0.4280(4) 0.0498(15) Uani 1 1 d .
H27 H 0.2981 0.8100 0.4787 0.060 Uiso 1 1 calc R
C28 C 0.2753(4) 0.8314(3) 0.3183(4) 0.0397(13) Uani 1 1 d .
H28 H 0.2289 0.7924 0.2942 0.048 Uiso 1 1 calc R
C29 C 0.3038(4) 0.8792(3) 0.2439(4) 0.0339(12) Uani 1 1 d .
C30 C 0.2636(4) 0.8717(3) 0.1258(4) 0.0316(12) Uani 1 1 d .
C31 C 0.2021(4) 0.8186(3) 0.0627(4) 0.0352(12) Uani 1 1 d .
H31 H 0.1712 0.7769 0.0859 0.042 Uiso 1 1 calc R
C32 C 0.1965(4) 0.8414(3) -0.0433(4) 0.0369(12) Uani 1 1 d .
H32 H 0.1590 0.8167 -0.1048 0.044 Uiso 1 1 calc R
N7 N 0.8306(3) 0.9603(2) 0.1838(3) 0.0350(10) Uani 1 1 d .
N8 N 0.6230(3) 0.9502(2) 0.1264(3) 0.0299(9) Uani 1 1 d .
N9 N 0.5174(3) 0.9335(2) 0.0971(3) 0.0305(9) Uani 1 1 d .
N10 N 0.7170(4) 0.9671(2) 0.3704(3) 0.0427(11) Uani 1 1 d .
N11 N 0.8185(3) 1.0891(2) 0.3157(3) 0.0355(10) Uani 1 1 d .
N12 N 0.8830(4) 1.1472(2) 0.3071(4) 0.0464(12) Uani 1 1 d .
N1 N 0.2788(3) 1.0745(2) 0.1245(3) 0.0360(10) Uani 1 1 d .
N2 N 0.4851(3) 1.0849(2) 0.1796(3) 0.0321(10) Uani 1 1 d .
N3 N 0.5912(3) 1.1002(2) 0.2116(3) 0.0302(9) Uani 1 1 d .
N4 N 0.3699(3) 0.9367(2) 0.2761(3) 0.0381(10) Uani 1 1 d .
N5 N 0.2948(3) 0.9223(2) 0.0607(3) 0.0303(9) Uani 1 1 d .
N6 N 0.2523(3) 0.9038(2) -0.0454(3) 0.0329(10) Uani 1 1 d .

loop_
_atom_site_aniso_label
_atom_site_aniso_U_11
_atom_site_aniso_U_22
_atom_site_aniso_U_33
_atom_site_aniso_U_23
_atom_site_aniso_U_13
_atom_site_aniso_U_12
Cu1 0.0316(4) 0.0267(3) 0.0360(3) 0.0002(3) 0.0101(3) -0.0025(3)
Cu2 0.0321(4) 0.0287(3) 0.0388(4) -0.0024(3) 0.0071(3) -0.0003(3)
C1 0.041(3) 0.046(3) 0.044(3) -0.004(3) 0.011(3) 0.001(3)
C2 0.035(3) 0.059(4) 0.063(4) -0.004(3) 0.014(3) 0.009(3)
C3 0.046(4) 0.062(4) 0.070(4) -0.001(3) 0.020(3) 0.024(3)
C4 0.047(4) 0.037(3) 0.051(4) 0.000(3) 0.016(3) 0.010(3)
C5 0.038(3) 0.035(3) 0.028(3) 0.006(2) 0.009(2) -0.001(2)
C6 0.037(3) 0.024(3) 0.027(3) 0.004(2) 0.012(2) 0.000(2)
C7 0.050(4) 0.023(3) 0.053(3) -0.008(2) 0.019(3) -0.003(3)
C8 0.037(3) 0.031(3) 0.042(3) -0.006(2) 0.008(3) -0.009(2)
C9 0.056(4) 0.048(4) 0.061(4) 0.007(3) 0.018(3) -0.006(3)
C10 0.082(5) 0.052(4) 0.086(5) 0.026(4) 0.041(5) 0.000(4)
C11 0.080(5) 0.088(6) 0.059(5) 0.036(4) 0.024(4) 0.024(5)
C12 0.061(4) 0.079(5) 0.042(4) 0.012(3) 0.008(3) 0.001(4)
C13 0.038(3) 0.048(3) 0.031(3) 0.005(3) 0.007(2) 0.017(3)
C14 0.036(3) 0.039(3) 0.037(3) -0.001(3) 0.013(3) 0.006(3)
C15 0.049(4) 0.058(4) 0.036(3) -0.004(3) -0.004(3) 0.001(3)
C16 0.036(3) 0.044(3) 0.066(4) -0.002(3) -0.004(3) -0.003(3)
C17 0.041(4) 0.048(3) 0.047(4) -0.001(3) 0.008(3) -0.003(3)
C18 0.029(3) 0.071(4) 0.055(4) 0.006(3) 0.008(3) 0.009(3)
C19 0.040(4) 0.055(4) 0.061(4) 0.006(3) 0.017(3) 0.015(3)
C20 0.054(4) 0.033(3) 0.047(3) -0.005(2) 0.015(3) 0.013(3)
C21 0.038(3) 0.033(3) 0.033(3) 0.007(2) 0.016(2) 0.001(2)
C22 0.039(3) 0.029(3) 0.036(3) -0.001(2) 0.015(2) 0.001(2)
C23 0.045(3) 0.028(3) 0.062(4) -0.011(3) 0.016(3) 0.003(3)
C24 0.037(3) 0.030(3) 0.052(3) -0.006(3) 0.008(3) -0.006(2)
C25 0.046(4) 0.051(4) 0.040(3) -0.010(3) 0.007(3) -0.009(3)
C26 0.063(4) 0.067(4) 0.026(3) 0.001(3) 0.014(3) 0.002(3)
C27 0.063(4) 0.052(4) 0.041(3) 0.010(3) 0.024(3) 0.002(3)
C28 0.043(3) 0.033(3) 0.044(3) 0.004(2) 0.013(3) 0.001(2)
C29 0.036(3) 0.030(3) 0.039(3) 0.005(2) 0.016(3) 0.002(2)
C30 0.029(3) 0.032(3) 0.038(3) 0.007(2) 0.015(2) 0.001(2)
C31 0.038(3) 0.027(3) 0.046(3) 0.004(2) 0.020(3) -0.005(2)
C32 0.035(3) 0.034(3) 0.041(3) -0.007(2) 0.006(3) -0.004(2)
N7 0.029(2) 0.039(3) 0.038(2) 0.003(2) 0.008(2) 0.005(2)
N8 0.027(2) 0.028(2) 0.037(2) 0.0003(18) 0.012(2) -0.0012(18)
N9 0.032(2) 0.024(2) 0.035(2) 0.0013(18) 0.008(2) -0.0012(18)
N10 0.048(3) 0.041(3) 0.040(3) 0.004(2) 0.014(2) 0.000(2)
N11 0.036(3) 0.034(2) 0.036(2) -0.001(2) 0.007(2) 0.000(2)
N12 0.044(3) 0.040(3) 0.051(3) 0.004(2) 0.001(2) -0.004(2)
N1 0.035(3) 0.039(3) 0.037(3) 0.007(2) 0.014(2) 0.006(2)
N2 0.034(2) 0.026(2) 0.039(2) 0.0013(18) 0.013(2) 0.0012(19)
N3 0.032(2) 0.025(2) 0.035(2) -0.0048(18) 0.0096(19) -0.0051(18)
N4 0.041(3) 0.037(2) 0.038(3) 0.002(2) 0.012(2) -0.004(2)
N5 0.032(2) 0.027(2) 0.032(2) 0.0027(18) 0.009(2) 0.0004(18)
N6 0.034(2) 0.034(2) 0.031(2) 0.0000(19) 0.007(2) -0.0011(19)

loop_
_atom_type_symbol
_atom_type_description
_atom_type_scat_dispersion_real
_atom_type_scat_dispersion_imag
_atom_type_scat_source
C C 0.0033 0.0016 'International Tables Vol C Tables 4.2.6.8 and 6.1.1.4'
H H 0.0000 0.0000 'International Tables Vol C Tables 4.2.6.8 and 6.1.1.4'
N N 0.0061 0.0033 'International Tables Vol C Tables 4.2.6.8 and 6.1.1.4'
O O 0.0106 0.0060 'International Tables Vol C Tables 4.2.6.8 and 6.1.1.4'
Cu Cu 0.3201 1.2651 'International Tables Vol C Tables 4.2.6.8 and 6.1.1.4'

loop_
_geom_angle_atom_site_label_1
_geom_angle_atom_site_label_2
_geom_angle_atom_site_label_3
_geom_angle
_geom_angle_site_symmetry_1
_geom_angle_site_symmetry_3
N5 Cu1 N2 170.77(15) . .
N5 Cu1 N9 90.71(16) . .
N2 Cu1 N9 98.29(16) . .
N5 Cu1 N1 91.10(16) . .
N2 Cu1 N1 79.69(16) . .
N9 Cu1 N1 171.14(15) . .
N5 Cu1 N4 76.30(15) . .
N2 Cu1 N4 104.41(15) . .
N9 Cu1 N4 97.16(14) . .
N1 Cu1 N4 91.69(14) . .
N3 Cu2 N11 94.20(15) . .
N3 Cu2 N8 96.33(15) . .
N11 Cu2 N8 157.35(16) . .
N3 Cu2 N7 175.34(16) . .
N11 Cu2 N7 89.55(16) . .
N8 Cu2 N7 79.20(16) . .
N3 Cu2 N6 95.45(14) . 3_675
N11 Cu2 N6 98.57(15) . 3_675
N8 Cu2 N6 100.31(14) . 3_675
N7 Cu2 N6 86.70(14) . 3_675
N3 Cu2 N10 94.99(15) . .
N11 Cu2 N10 74.12(16) . .
N8 Cu2 N10 85.02(15) . .
N7 Cu2 N10 83.37(15) . .
N6 Cu2 N10 167.67(14) 3_675 .
N7 C1 C2 122.9(5) . .
N7 C1 H1 118.6 . .
C2 C1 H1 118.6 . .
C1 C2 C3 119.0(5) . .
C1 C2 H2 120.5 . .
C3 C2 H2 120.5 . .
C2 C3 C4 118.5(5) . .
C2 C3 H3 120.8 . .
C4 C3 H3 120.8 . .
C3 C4 C5 120.2(5) . .
C3 C4 H4 119.9 . .
C5 C4 H4 119.9 . .
N7 C5 C4 120.1(5) . .
N7 C5 C6 114.5(4) . .
C4 C5 C6 125.3(5) . .
N8 C6 C7 109.6(4) . .
N8 C6 C5 117.1(4) . .
C7 C6 C5 133.2(5) . .
C8 C7 C6 104.5(4) . .
C8 C7 H7 127.7 . .
C6 C7 H7 127.7 . .
N9 C8 C7 110.8(4) . .
N9 C8 H8 124.6 . .
C7 C8 H8 124.6 . .
N10 C9 C10 123.5(6) . .
N10 C9 H9 118.3 . .
C10 C9 H9 118.3 . .
C9 C10 C11 117.5(6) . .
C9 C10 H10 121.3 . .
C11 C10 H10 121.3 . .
C12 C11 C10 119.6(6) . .
C12 C11 H11 120.2 . .
C10 C11 H11 120.2 . .
C11 C12 C13 119.5(6) . .
C11 C12 H12 120.2 . .
C13 C12 H12 120.2 . .
N10 C13 C12 121.0(5) . .
N10 C13 C14 116.5(4) . .
C12 C13 C14 122.5(5) . .
N11 C14 C15 109.4(5) . .
N11 C14 C13 120.0(5) . .
C15 C14 C13 130.6(5) . .
C16 C15 C14 103.7(5) . .
C16 C15 H15 128.2 . .
C14 C15 H15 128.2 . .
N12 C16 C15 112.6(5) . .
N12 C16 H16 123.7 . .
C15 C16 H16 123.7 . .
N1 C17 C18 122.7(5) . .
N1 C17 H17 118.7 . .
C18 C17 H17 118.7 . .
C19 C18 C17 119.3(5) . .
C19 C18 H18 120.3 . .
C17 C18 H18 120.3 . .
C18 C19 C20 118.1(5) . .
C18 C19 H19 120.9 . .
C20 C19 H19 120.9 . .
C19 C20 C21 120.9(5) . .
C19 C20 H20 119.6 . .
C21 C20 H20 119.6 . .
N1 C21 C20 120.5(5) . .
N1 C21 C22 113.3(4) . .
C20 C21 C22 126.2(5) . .
N2 C22 C23 109.3(4) . .
N2 C22 C21 117.3(4) . .
C23 C22 C21 133.4(5) . .
C24 C23 C22 104.6(4) . .
C24 C23 H23 127.7 . .
C22 C23 H23 127.7 . .
N3 C24 C23 110.4(5) . .
N3 C24 H24 124.8 . .
C23 C24 H24 124.8 . .
N4 C25 C26 122.9(5) . .
N4 C25 H25 118.5 . .
C26 C25 H25 118.5 . .
C27 C26 C25 119.0(5) . .
C27 C26 H26 120.5 . .
C25 C26 H26 120.5 . .
C26 C27 C28 118.8(5) . .
C26 C27 H27 120.6 . .
C28 C27 H27 120.6 . .
C27 C28 C29 119.8(5) . .
C27 C28 H28 120.1 . .
C29 C28 H28 120.1 . .
N4 C29 C28 121.6(5) . .
N4 C29 C30 115.4(4) . .
C28 C29 C30 123.0(5) . .
N5 C30 C31 109.4(4) . .
N5 C30 C29 118.1(4) . .
C31 C30 C29 132.4(4) . .
C30 C31 C32 104.3(4) . .
C30 C31 H31 127.8 . .
C32 C31 H31 127.8 . .
N6 C32 C31 111.1(4) . .
N6 C32 H32 124.4 . .
C31 C32 H32 124.4 . .
C1 N7 C5 119.2(4) . .
C1 N7 Cu2 127.0(4) . .
C5 N7 Cu2 113.6(3) . .
C6 N8 N9 108.0(4) . .
C6 N8 Cu2 114.5(3) . .
N9 N8 Cu2 136.4(3) . .
C8 N9 N8 107.1(4) . .
C8 N9 Cu1 126.3(3) . .
N8 N9 Cu1 125.4(3) . .
C9 N10 C13 118.9(5) . .
C9 N10 Cu2 133.2(4) . .
C13 N10 Cu2 107.9(3) . .
C14 N11 N12 108.5(4) . .
C14 N11 Cu2 120.7(3) . .
N12 N11 Cu2 129.7(3) . .
C16 N12 N11 105.8(4) . .
C17 N1 C21 118.5(4) . .
C17 N1 Cu1 128.0(4) . .
C21 N1 Cu1 113.6(3) . .
C22 N2 N3 108.4(4) . .
C22 N2 Cu1 116.2(3) . .
N3 N2 Cu1 135.5(3) . .
C24 N3 N2 107.3(4) . .
C24 N3 Cu2 124.8(3) . .
N2 N3 Cu2 127.6(3) . .
C25 N4 C29 118.0(4) . .
C25 N4 Cu1 133.0(4) . .
C29 N4 Cu1 109.0(3) . .
C30 N5 N6 108.8(4) . .
C30 N5 Cu1 120.9(3) . .
N6 N5 Cu1 129.8(3) . .
C32 N6 N5 106.3(4) . .
C32 N6 Cu2 127.8(3) . 3_675
N5 N6 Cu2 125.5(3) . 3_675

loop_
_geom_bond_atom_site_label_1
_geom_bond_atom_site_label_2
_geom_bond_distance
_geom_bond_site_symmetry_2
Cu1 N5 1.952(4) .
Cu1 N2 1.959(4) .
Cu1 N9 1.991(4) .
Cu1 N1 2.088(4) .
Cu1 N4 2.356(4) .
Cu2 N3 1.984(4) .
Cu2 N11 2.013(4) .
Cu2 N8 2.013(4) .
Cu2 N7 2.084(4) .
Cu2 N6 2.363(4) 3_675
Cu2 N10 2.477(4) .
C1 N7 1.332(6) .
C1 C2 1.366(7) .
C1 H1 0.9300 .
C2 C3 1.378(8) .
C2 H2 0.9300 .
C3 C4 1.380(7) .
C3 H3 0.9300 .
C4 C5 1.385(6) .
C4 H4 0.9300 .
C5 N7 1.352(6) .
C5 C6 1.433(6) .
C6 N8 1.353(5) .
C6 C7 1.381(6) .
C7 C8 1.368(7) .
C7 H7 0.9300 .
C8 N9 1.350(5) .
C8 H8 0.9300 .
C9 N10 1.325(6) .
C9 C10 1.375(8) .
C9 H9 0.9300 .
C10 C11 1.379(9) .
C10 H10 0.9300 .
C11 C12 1.363(8) .
C11 H11 0.9300 .
C12 C13 1.387(7) .
C12 H12 0.9300 .
C13 N10 1.334(6) .
C13 C14 1.461(7) .
C14 N11 1.350(6) .
C14 C15 1.378(7) .
C15 C16 1.360(7) .
C15 H15 0.9300 .
C16 N12 1.333(6) .
C16 H16 0.9300 .
C17 N1 1.333(6) .
C17 C18 1.379(7) .
C17 H17 0.9300 .
C18 C19 1.367(7) .
C18 H18 0.9300 .
C19 C20 1.370(7) .
C19 H19 0.9300 .
C20 C21 1.380(6) .
C20 H20 0.9300 .
C21 N1 1.351(6) .
C21 C22 1.446(7) .
C22 N2 1.340(5) .
C22 C23 1.385(6) .
C23 C24 1.372(6) .
C23 H23 0.9300 .
C24 N3 1.341(5) .
C24 H24 0.9300 .
C25 N4 1.344(6) .
C25 C26 1.378(7) .
C25 H25 0.9300 .
C26 C27 1.372(7) .
C26 H26 0.9300 .
C27 C28 1.375(7) .
C27 H27 0.9300 .
C28 C29 1.385(6) .
C28 H28 0.9300 .
C29 N4 1.346(6) .
C29 C30 1.467(6) .
C30 N5 1.351(5) .
C30 C31 1.375(6) .
C31 C32 1.385(6) .
C31 H31 0.9300 .
C32 N6 1.341(6) .
C32 H32 0.9300 .
N8 N9 1.359(5) .
N11 N12 1.360(5) .
N2 N3 1.362(5) .
N5 N6 1.366(5) .
N6 Cu2 2.363(4) 3_675

loop_
_geom_torsion_atom_site_label_1
_geom_torsion_atom_site_label_2
_geom_torsion_atom_site_label_3
_geom_torsion_atom_site_label_4
_geom_torsion
_geom_torsion_site_symmetry_1
_geom_torsion_site_symmetry_4
N7 C1 C2 C3 -2.8(8) . .
C1 C2 C3 C4 3.0(8) . .
C2 C3 C4 C5 0.0(8) . .
C3 C4 C5 N7 -3.4(8) . .
C3 C4 C5 C6 178.8(5) . .
N7 C5 C6 N8 0.1(6) . .
C4 C5 C6 N8 177.9(4) . .
N7 C5 C6 C7 -178.1(5) . .
C4 C5 C6 C7 -0.2(9) . .
N8 C6 C7 C8 0.0(5) . .
C5 C6 C7 C8 178.3(5) . .
C6 C7 C8 N9 -0.7(6) . .
N10 C9 C10 C11 -1.9(9) . .
C9 C10 C11 C12 1.0(10) . .
C10 C11 C12 C13 0.5(10) . .
C11 C12 C13 N10 -1.3(9) . .
C11 C12 C13 C14 179.0(5) . .
N10 C13 C14 N11 3.4(7) . .
C12 C13 C14 N11 -176.8(5) . .
N10 C13 C14 C15 -176.0(5) . .
C12 C13 C14 C15 3.8(9) . .
N11 C14 C15 C16 -0.8(6) . .
C13 C14 C15 C16 178.7(5) . .
C14 C15 C16 N12 1.3(6) . .
N1 C17 C18 C19 1.8(8) . .
C17 C18 C19 C20 -1.6(8) . .
C18 C19 C20 C21 -0.1(8) . .
C19 C20 C21 N1 1.6(8) . .
C19 C20 C21 C22 -178.4(5) . .
N1 C21 C22 N2 0.7(6) . .
C20 C21 C22 N2 -179.3(5) . .
N1 C21 C22 C23 -178.9(5) . .
C20 C21 C22 C23 1.1(9) . .
N2 C22 C23 C24 1.6(6) . .
C21 C22 C23 C24 -178.7(5) . .
C22 C23 C24 N3 -1.7(6) . .
N4 C25 C26 C27 -0.4(9) . .
C25 C26 C27 C28 -0.1(8) . .
C26 C27 C28 C29 0.6(8) . .
C27 C28 C29 N4 -0.7(8) . .
C27 C28 C29 C30 -179.9(5) . .
N4 C29 C30 N5 -0.6(6) . .
C28 C29 C30 N5 178.7(4) . .
N4 C29 C30 C31 174.8(5) . .
C28 C29 C30 C31 -6.0(8) . .
N5 C30 C31 C32 -1.3(5) . .
C29 C30 C31 C32 -177.0(5) . .
C30 C31 C32 N6 0.9(6) . .
C2 C1 N7 C5 -0.6(8) . .
C2 C1 N7 Cu2 172.8(4) . .
C4 C5 N7 C1 3.7(7) . .
C6 C5 N7 C1 -178.3(4) . .
C4 C5 N7 Cu2 -170.6(4) . .
C6 C5 N7 Cu2 7.4(5) . .
N3 Cu2 N7 C1 -166.2(17) . .
N11 Cu2 N7 C1 -22.4(4) . .
N8 Cu2 N7 C1 177.3(4) . .
N6 Cu2 N7 C1 76.2(4) 3_675 .
N10 Cu2 N7 C1 -96.5(4) . .
N3 Cu2 N7 C5 8(2) . .
N11 Cu2 N7 C5 151.3(3) . .
N8 Cu2 N7 C5 -8.9(3) . .
N6 Cu2 N7 C5 -110.1(3) 3_675 .
N10 Cu2 N7 C5 77.2(3) . .
C7 C6 N8 N9 0.7(5) . .
C5 C6 N8 N9 -177.9(4) . .
C7 C6 N8 Cu2 170.7(3) . .
C5 C6 N8 Cu2 -7.8(5) . .
N3 Cu2 N8 C6 -169.8(3) . .
N11 Cu2 N8 C6 -52.5(6) . .
N7 Cu2 N8 C6 8.9(3) . .
N6 Cu2 N8 C6 93.5(3) 3_675 .
N10 Cu2 N8 C6 -75.3(3) . .
N3 Cu2 N8 N9 -3.5(4) . .
N11 Cu2 N8 N9 113.7(5) . .
N7 Cu2 N8 N9 175.2(4) . .
N6 Cu2 N8 N9 -100.2(4) 3_675 .
N10 Cu2 N8 N9 91.0(4) . .
C7 C8 N9 N8 1.1(5) . .
C7 C8 N9 Cu1 -166.5(3) . .
C6 N8 N9 C8 -1.1(5) . .
Cu2 N8 N9 C8 -168.0(3) . .
C6 N8 N9 Cu1 166.7(3) . .
Cu2 N8 N9 Cu1 -0.2(6) . .
N5 Cu1 N9 C8 -11.5(4) . .
N2 Cu1 N9 C8 170.5(4) . .
N1 Cu1 N9 C8 -113.3(10) . .
N4 Cu1 N9 C8 64.7(4) . .
N5 Cu1 N9 N8 -177.0(3) . .
N2 Cu1 N9 N8 5.1(4) . .
N1 Cu1 N9 N8 81.2(11) . .
N4 Cu1 N9 N8 -100.7(3) . .
C10 C9 N10 C13 1.1(8) . .
C10 C9 N10 Cu2 177.3(4) . .
C12 C13 N10 C9 0.5(8) . .
C14 C13 N10 C9 -179.7(4) . .
C12 C13 N10 Cu2 -176.5(4) . .
C14 C13 N10 Cu2 3.2(5) . .
N3 Cu2 N10 C9 84.5(5) . .
N11 Cu2 N10 C9 177.4(5) . .
N8 Cu2 N10 C9 -11.5(5) . .
N7 Cu2 N10 C9 -91.1(5) . .
N6 Cu2 N10 C9 -127.7(7) 3_675 .
N3 Cu2 N10 C13 -99.1(3) . .
N11 Cu2 N10 C13 -6.1(3) . .
N8 Cu2 N10 C13 165.0(3) . .
N7 Cu2 N10 C13 85.3(3) . .
N6 Cu2 N10 C13 48.7(8) 3_675 .
C15 C14 N11 N12 0.0(6) . .
C13 C14 N11 N12 -179.5(4) . .
C15 C14 N11 Cu2 169.3(3) . .
C13 C14 N11 Cu2 -10.2(6) . .
N3 Cu2 N11 C14 102.5(4) . .
N8 Cu2 N11 C14 -15.1(6) . .
N7 Cu2 N11 C14 -74.7(4) . .
N6 Cu2 N11 C14 -161.3(4) 3_675 .
N10 Cu2 N11 C14 8.5(3) . .
N3 Cu2 N11 N12 -90.7(4) . .
N8 Cu2 N11 N12 151.7(4) . .
N7 Cu2 N11 N12 92.0(4) . .
N6 Cu2 N11 N12 5.4(4) 3_675 .
N10 Cu2 N11 N12 175.3(4) . .
C15 C16 N12 N11 -1.3(6) . .
C14 N11 N12 C16 0.8(5) . .
Cu2 N11 N12 C16 -167.2(4) . .
C18 C17 N1 C21 -0.3(8) . .
C18 C17 N1 Cu1 179.0(4) . .
C20 C21 N1 C17 -1.4(7) . .
C22 C21 N1 C17 178.6(4) . .
C20 C21 N1 Cu1 179.2(4) . .
C22 C21 N1 Cu1 -0.8(5) . .
N5 Cu1 N1 C17 1.8(4) . .
N2 Cu1 N1 C17 -178.8(4) . .
N9 Cu1 N1 C17 103.6(11) . .
N4 Cu1 N1 C17 -74.5(4) . .
N5 Cu1 N1 C21 -178.8(3) . .
N2 Cu1 N1 C21 0.5(3) . .
N9 Cu1 N1 C21 -77.1(11) . .
N4 Cu1 N1 C21 104.9(3) . .
C23 C22 N2 N3 -0.9(5) . .
C21 C22 N2 N3 179.4(4) . .
C23 C22 N2 Cu1 179.5(3) . .
C21 C22 N2 Cu1 -0.3(5) . .
N5 Cu1 N2 C22 4.0(12) . .
N9 Cu1 N2 C22 171.1(3) . .
N1 Cu1 N2 C22 -0.1(3) . .
N4 Cu1 N2 C22 -89.2(3) . .
N5 Cu1 N2 N3 -175.5(8) . .
N9 Cu1 N2 N3 -8.4(4) . .
N1 Cu1 N2 N3 -179.6(4) . .
N4 Cu1 N2 N3 91.3(4) . .
C23 C24 N3 N2 1.2(6) . .
C23 C24 N3 Cu2 175.1(3) . .
C22 N2 N3 C24 -0.2(5) . .
Cu1 N2 N3 C24 179.3(3) . .
C22 N2 N3 Cu2 -173.8(3) . .
Cu1 N2 N3 Cu2 5.7(6) . .
N11 Cu2 N3 C24 28.4(4) . .
N8 Cu2 N3 C24 -171.7(4) . .
N7 Cu2 N3 C24 172.0(17) . .
N6 Cu2 N3 C24 -70.7(4) 3_675 .
N10 Cu2 N3 C24 102.8(4) . .
N11 Cu2 N3 N2 -159.1(4) . .
N8 Cu2 N3 N2 0.9(4) . .
N7 Cu2 N3 N2 -15(2) . .
N6 Cu2 N3 N2 101.9(4) 3_675 .
N10 Cu2 N3 N2 -84.7(4) . .
C26 C25 N4 C29 0.4(8) . .
C26 C25 N4 Cu1 -176.3(4) . .
C28 C29 N4 C25 0.2(7) . .
C30 C29 N4 C25 179.4(4) . .
C28 C29 N4 Cu1 177.6(4) . .
C30 C29 N4 Cu1 -3.1(5) . .
N5 Cu1 N4 C25 -178.8(5) . .
N2 Cu1 N4 C25 -8.3(5) . .
N9 Cu1 N4 C25 92.2(5) . .
N1 Cu1 N4 C25 -88.1(5) . .
N5 Cu1 N4 C29 4.3(3) . .
N2 Cu1 N4 C29 174.8(3) . .
N9 Cu1 N4 C29 -84.7(3) . .
N1 Cu1 N4 C29 95.0(3) . .
C31 C30 N5 N6 1.3(5) . .
C29 C30 N5 N6 177.6(4) . .
C31 C30 N5 Cu1 -171.3(3) . .
C29 C30 N5 Cu1 5.1(6) . .
N2 Cu1 N5 C30 -100.5(10) . .
N9 Cu1 N5 C30 92.2(3) . .
N1 Cu1 N5 C30 -96.5(3) . .
N4 Cu1 N5 C30 -5.0(3) . .
N2 Cu1 N5 N6 88.7(10) . .
N9 Cu1 N5 N6 -78.6(4) . .
N1 Cu1 N5 N6 92.7(4) . .
N4 Cu1 N5 N6 -175.8(4) . .
C31 C32 N6 N5 -0.2(5) . .
C31 C32 N6 Cu2 173.8(3) . 3_675
C30 N5 N6 C32 -0.7(5) . .
Cu1 N5 N6 C32 171.0(3) . .
C30 N5 N6 Cu2 -174.8(3) . 3_675
Cu1 N5 N6 Cu2 -3.2(5) . 3_675
